data_7101790
loop_
_publ_author_name
'le Roex, Tanya'
'Nassimbeni, Luigi R'
'Weber, Edwin'

_publ_section_title
;
 Clathrates with mixed guests.
;
_journal_issue 11
_journal_name_full 'Chemical communications (Cambridge, England)'
_journal_page_first 1124
_journal_page_last 1126
_journal_paper_doi 10.1039/b618782j
_journal_year 2007
_chemical_formula_moiety 'C28 H18 O2. (C2 H3 N). (H2 O)'
_chemical_formula_sum 'C30 H25 N O3'
_chemical_formula_weight 447.51
_chemical_name_common
;9,9'-(ethyne-1,2-diyl)difluoren-9-ol. (acetonitrile). (water)
clathrate
;
_chemical_name_systematic
;
9,9'-(ethyne-1,2-diyl)difluoren-9-ol. (acetonitrile). (water) clathrate
;
_space_group_IT_number 14
_symmetry_cell_setting monoclinic
_symmetry_space_group_name_Hall '-P 2ybc'
_symmetry_space_group_name_H-M 'P 1 21/c 1'
_atom_sites_solution_hydrogens geom
_atom_sites_solution_primary direct
_atom_sites_solution_secondary difmap
_audit_creation_method SHELXL-97
_cell_angle_alpha 90.00
_cell_angle_beta 97.89(3)
_cell_angle_gamma 90.00
_cell_formula_units_Z 8
_cell_length_a 11.176(2)
_cell_length_b 18.325(4)
_cell_length_c 23.185(5)
_cell_measurement_reflns_used 25597
_cell_measurement_temperature 173(2)
_cell_measurement_theta_max 27.88
_cell_measurement_theta_min 1.02
_cell_volume 4703.6(16)
_computing_cell_refinement 'Collect (Nonius, 2000)'
_computing_data_collection 'Collect (Nonius, 2000)'
_computing_data_reduction 'Collect (Nonius, 2000)'
_computing_molecular_graphics 'XSEED, a graphical interface to SHELX (1999)'
_computing_publication_material 'SHELXL-97 (Sheldrick, 1997)'
_computing_structure_refinement 'SHELXL-97 (Sheldrick, 1997)'
_computing_structure_solution 'SHELXS-97 (Sheldrick, 1990)'
_diffrn_ambient_temperature 173(2)
_diffrn_measured_fraction_theta_full 0.935
_diffrn_measured_fraction_theta_max 0.935
_diffrn_measurement_device_type 'Nonius Kappa CCD'
_diffrn_measurement_method 'combination of phi and omega'
_diffrn_radiation_monochromator graphite
_diffrn_radiation_source 'fine-focus sealed tube'
_diffrn_radiation_type MoK\a
_diffrn_radiation_wavelength 0.71073
_diffrn_reflns_av_R_equivalents 0.0478
_diffrn_reflns_av_sigmaI/netI 0.1000
_diffrn_reflns_limit_h_max 14
_diffrn_reflns_limit_h_min -14
_diffrn_reflns_limit_k_max 22
_diffrn_reflns_limit_k_min -22
_diffrn_reflns_limit_l_max 30
_diffrn_reflns_limit_l_min -30
_diffrn_reflns_number 17961
_diffrn_reflns_theta_full 27.87
_diffrn_reflns_theta_max 27.87
_diffrn_reflns_theta_min 2.15
_exptl_absorpt_coefficient_mu 0.081
_exptl_absorpt_correction_type none
_exptl_crystal_colour colourless
_exptl_crystal_density_diffrn 1.264
_exptl_crystal_density_meas ?
_exptl_crystal_density_method .
_exptl_crystal_description 'clear plates'
_exptl_crystal_F_000 1888
_exptl_crystal_size_max 0.3
_exptl_crystal_size_mid 0.15
_exptl_crystal_size_min 0.15
_refine_diff_density_max 0.427
_refine_diff_density_min -0.227
_refine_diff_density_rms 0.048
_refine_ls_extinction_method none
_refine_ls_goodness_of_fit_ref 0.833
_refine_ls_hydrogen_treatment mixed
_refine_ls_matrix_type full
_refine_ls_number_parameters 639
_refine_ls_number_reflns 10473
_refine_ls_number_restraints 0
_refine_ls_restrained_S_all 0.833
_refine_ls_R_factor_all 0.1125
_refine_ls_R_factor_gt 0.0465
_refine_ls_shift/su_max 0.001
_refine_ls_shift/su_mean 0.000
_refine_ls_structure_factor_coef Fsqd
_refine_ls_weighting_details 'calc w=1/[\s^2^(Fo^2^)+(0.0802P)^2^+0.0000P] where P=(Fo^2^+2Fc^2^)/3'
_refine_ls_weighting_scheme calc
_refine_ls_wR_factor_gt 0.1067
_refine_ls_wR_factor_ref 0.1321
_reflns_number_gt 5761
_reflns_number_total 10473
_reflns_threshold_expression >2sigma(I)
_cod_data_source_file b618782j.txt
_cod_data_source_block H2.MeCN.H2O
_cod_original_sg_symbol_H-M P21/c
_cod_database_code 7101790

loop_
_symmetry_equiv_pos_as_xyz
'x, y, z'
'-x, y+1/2, -z+1/2'
'-x, -y, -z'
'x, -y-1/2, z-1/2'

loop_
_atom_site_label
_atom_site_type_symbol
_atom_site_fract_x
_atom_site_fract_y
_atom_site_fract_z
_atom_site_U_iso_or_equiv
_atom_site_adp_type
_atom_site_occupancy
_atom_site_symmetry_multiplicity
_atom_site_calc_flag
_atom_site_refinement_flags
C1 C 0.73462(18) 0.37863(9) 0.19868(8) 0.0267(4) Uani 1 1 d .
H1 H 0.6628 0.3933 0.1747 0.032 Uiso 1 1 calc R
C2 C 0.81797(18) 0.43004(10) 0.22316(8) 0.0311(5) Uani 1 1 d .
H2 H 0.8026 0.4805 0.2164 0.037 Uiso 1 1 calc R
C3 C 0.92352(18) 0.40805(10) 0.25746(8) 0.0313(5) Uani 1 1 d .
H3 H 0.9791 0.4438 0.2743 0.038 Uiso 1 1 calc R
C4 C 0.94903(17) 0.33468(10) 0.26747(8) 0.0276(4) Uani 1 1 d .
H4 H 1.0222 0.3200 0.2903 0.033 Uiso 1 1 calc R
C5 C 0.95146(17) 0.15526(10) 0.27475(8) 0.0282(4) Uani 1 1 d .
H5 H 1.0231 0.1731 0.2971 0.034 Uiso 1 1 calc R
C6 C 0.92901(18) 0.08109(10) 0.27044(8) 0.0312(5) Uani 1 1 d .
H6 H 0.9856 0.0478 0.2901 0.037 Uiso 1 1 calc R
C7 C 0.82474(18) 0.05483(10) 0.23769(8) 0.0317(5) Uani 1 1 d .
H7 H 0.8110 0.0037 0.2352 0.038 Uiso 1 1 calc R
C8 C 0.73956(17) 0.10233(9) 0.20834(8) 0.0260(4) Uani 1 1 d .
H8 H 0.6684 0.0843 0.1857 0.031 Uiso 1 1 calc R
O9 O 0.56678(11) 0.23875(7) 0.21001(5) 0.0260(3) Uani 1 1 d .
C9 C 0.68138(15) 0.23939(9) 0.18857(7) 0.0203(4) Uani 1 1 d .
H9 H 0.574(2) 0.2173(12) 0.2484(11) 0.064(7) Uiso 1 1 d .
C10 C 0.65566(15) 0.24088(9) 0.12451(8) 0.0199(4) Uani 1 1 d .
C11 C 0.63493(15) 0.24945(9) 0.07293(8) 0.0196(4) Uani 1 1 d .
O12 O 0.48140(11) 0.25024(6) -0.00919(5) 0.0215(3) Uani 1 1 d .
C12 C 0.60848(15) 0.26202(9) 0.00976(7) 0.0186(4) Uani 1 1 d .
H12 H 0.437(2) 0.2835(11) 0.0101(10) 0.055(7) Uiso 1 1 d .
C13 C 0.67866(17) 0.13616(9) -0.02663(8) 0.0257(4) Uani 1 1 d .
H13 H 0.6372 0.1090 -0.0007 0.031 Uiso 1 1 calc R
C14 C 0.74216(17) 0.10134(10) -0.06622(8) 0.0308(5) Uani 1 1 d .
H14 H 0.7447 0.0495 -0.0673 0.037 Uiso 1 1 calc R
C15 C 0.80183(17) 0.14151(10) -0.10409(8) 0.0322(5) Uani 1 1 d .
H15 H 0.8439 0.1167 -0.1312 0.039 Uiso 1 1 calc R
C16 C 0.80152(16) 0.21717(9) -0.10336(8) 0.0265(4) Uani 1 1 d .
H16 H 0.8430 0.2443 -0.1294 0.032 Uiso 1 1 calc R
C17 C 0.76292(17) 0.39269(9) -0.07795(8) 0.0279(4) Uani 1 1 d .
H17 H 0.8130 0.3888 -0.1078 0.033 Uiso 1 1 calc R
C18 C 0.72916(17) 0.46055(10) -0.05880(8) 0.0316(5) Uani 1 1 d .
H18 H 0.7564 0.5035 -0.0759 0.038 Uiso 1 1 calc R
C19 C 0.65651(17) 0.46667(9) -0.01519(8) 0.0283(4) Uani 1 1 d .
H19 H 0.6347 0.5137 -0.0028 0.034 Uiso 1 1 calc R
C20 C 0.61511(16) 0.40479(9) 0.01073(8) 0.0246(4) Uani 1 1 d .
H20 H 0.5659 0.4089 0.0409 0.030 Uiso 1 1 calc R
C21 C 0.26098(18) 0.41017(10) 0.38783(8) 0.0301(5) Uani 1 1 d .
H21 H 0.3179 0.4283 0.3645 0.036 Uiso 1 1 calc R
C22 C 0.1981(2) 0.45768(11) 0.41974(9) 0.0384(5) Uani 1 1 d .
H22 H 0.2120 0.5088 0.4182 0.046 Uiso 1 1 calc R
C23 C 0.11527(19) 0.43042(11) 0.45374(9) 0.0379(5) Uani 1 1 d .
H23 H 0.0731 0.4633 0.4754 0.045 Uiso 1 1 calc R
C24 C 0.09287(17) 0.35632(11) 0.45665(8) 0.0322(5) Uani 1 1 d .
H24 H 0.0356 0.3383 0.4798 0.039 Uiso 1 1 calc R
C25 C 0.08975(17) 0.17682(10) 0.44774(8) 0.0302(5) Uani 1 1 d .
H25 H 0.0322 0.1911 0.4721 0.036 Uiso 1 1 calc R
C26 C 0.11105(18) 0.10377(10) 0.43784(8) 0.0341(5) Uani 1 1 d .
H26 H 0.0682 0.0677 0.4562 0.041 Uiso 1 1 calc R
C27 C 0.19380(18) 0.08220(10) 0.40169(8) 0.0316(5) Uani 1 1 d .
H27 H 0.2068 0.0317 0.3955 0.038 Uiso 1 1 calc R
C28 C 0.25795(17) 0.13409(9) 0.37439(8) 0.0262(4) Uani 1 1 d .
H28 H 0.3141 0.1196 0.3493 0.031 Uiso 1 1 calc R
O29 O 0.42774(11) 0.27306(6) 0.37616(6) 0.0237(3) Uani 1 1 d .
C29 C 0.29932(16) 0.27388(9) 0.36153(7) 0.0204(4) Uani 1 1 d .
H29 H 0.445(2) 0.2633(11) 0.4149(10) 0.054(7) Uiso 1 1 d .
C30 C 0.27661(15) 0.27739(9) 0.29737(8) 0.0213(4) Uani 1 1 d .
C31 C 0.26269(15) 0.27773(9) 0.24539(8) 0.0195(4) Uani 1 1 d .
O32 O 0.35304(11) 0.28923(6) 0.15781(5) 0.0238(3) Uani 1 1 d .
C32 C 0.24641(15) 0.26884(9) 0.18147(7) 0.0193(4) Uani 1 1 d .
H32 H 0.423(2) 0.2658(11) 0.1780(10) 0.056(7) Uiso 1 1 d .
C33 C 0.26055(18) 0.12619(9) 0.18479(8) 0.0277(4) Uani 1 1 d .
H33 H 0.3365 0.1262 0.2088 0.033 Uiso 1 1 calc R
C34 C 0.2034(2) 0.06117(10) 0.16688(8) 0.0341(5) Uani 1 1 d .
H34 H 0.2418 0.0160 0.1779 0.041 Uiso 1 1 calc R
C35 C 0.0909(2) 0.06143(10) 0.13311(8) 0.0366(5) Uani 1 1 d .
H35 H 0.0528 0.0163 0.1218 0.044 Uiso 1 1 calc R
C36 C 0.03276(18) 0.12614(10) 0.11544(8) 0.0324(5) Uani 1 1 d .
H36 H -0.0445 0.1258 0.0925 0.039 Uiso 1 1 calc R
C37 C -0.04805(16) 0.29810(10) 0.08830(8) 0.0280(4) Uani 1 1 d .
H37 H -0.1095 0.2678 0.0686 0.034 Uiso 1 1 calc R
C38 C -0.05766(17) 0.37349(11) 0.08495(8) 0.0318(5) Uani 1 1 d .
H38 H -0.1264 0.3948 0.0626 0.038 Uiso 1 1 calc R
C39 C 0.03060(17) 0.41815(10) 0.11346(8) 0.0289(4) Uani 1 1 d .
H39 H 0.0218 0.4696 0.1104 0.035 Uiso 1 1 calc R
C40 C 0.13272(16) 0.38868(9) 0.14677(7) 0.0239(4) Uani 1 1 d .
H40 H 0.1937 0.4193 0.1665 0.029 Uiso 1 1 calc R
C1A C 0.75858(16) 0.30559(9) 0.20999(7) 0.0208(4) Uani 1 1 d .
C4A C 0.86588(15) 0.28320(9) 0.24358(7) 0.0210(4) Uani 1 1 d .
C5A C 0.86775(15) 0.20301(9) 0.24594(7) 0.0210(4) Uani 1 1 d .
C8A C 0.76196(15) 0.17607(9) 0.21323(7) 0.0204(4) Uani 1 1 d .
C13A C 0.67775(15) 0.21137(9) -0.02619(7) 0.0192(4) Uani 1 1 d .
C16A C 0.73919(16) 0.25222(9) -0.06365(7) 0.0202(4) Uani 1 1 d .
C17A C 0.72154(15) 0.33037(9) -0.05239(7) 0.0210(4) Uani 1 1 d .
C20A C 0.64757(15) 0.33709(9) -0.00856(7) 0.0192(4) Uani 1 1 d .
C21A C 0.23901(16) 0.33638(9) 0.39068(7) 0.0227(4) Uani 1 1 d .
C24A C 0.15572(16) 0.30890(10) 0.42508(7) 0.0245(4) Uani 1 1 d .
C25A C 0.15463(16) 0.22896(9) 0.42112(7) 0.0236(4) Uani 1 1 d .
C28A C 0.23800(16) 0.20701(9) 0.38464(7) 0.0223(4) Uani 1 1 d .
C33A C 0.20379(16) 0.19091(9) 0.16666(7) 0.0215(4) Uani 1 1 d .
C36A C 0.09060(16) 0.19171(9) 0.13223(7) 0.0235(4) Uani 1 1 d .
C37A C 0.05328(16) 0.26785(9) 0.12102(7) 0.0221(4) Uani 1 1 d .
C40A C 0.14225(15) 0.31363(9) 0.15005(7) 0.0191(4) Uani 1 1 d .
O1G O 0.56782(12) 0.18203(7) 0.31320(5) 0.0345(3) Uani 1 1 d .
O2G O 0.34545(12) 0.34160(7) 0.04553(6) 0.0303(3) Uani 1 1 d .
N3G N 0.51329(19) 0.02956(11) 0.10376(10) 0.0663(6) Uani 1 1 d .
C3G C 0.4468(2) 0.07052(11) 0.08125(9) 0.0377(5) Uani 1 1 d .
C4G C 0.3612(2) 0.12283(11) 0.05339(9) 0.0435(6) Uani 1 1 d .
H4GA H 0.3666 0.1242 0.0116 0.065 Uiso 1 1 calc R
H4GB H 0.3795 0.1713 0.0703 0.065 Uiso 1 1 calc R
H4GC H 0.2793 0.1085 0.0594 0.065 Uiso 1 1 calc R
N5G N 0.5131(2) 0.52918(12) 0.21498(11) 0.0673(6) Uani 1 1 d .
C5G C 0.5107(2) 0.47902(14) 0.24408(12) 0.0517(7) Uani 1 1 d .
C6G C 0.5091(2) 0.41559(13) 0.28109(12) 0.0685(8) Uani 1 1 d .
H6GA H 0.4326 0.3895 0.2710 0.103 Uiso 1 1 calc R
H6GB H 0.5173 0.4311 0.3219 0.103 Uiso 1 1 calc R
H6GC H 0.5763 0.3833 0.2754 0.103 Uiso 1 1 calc R
H1GA H 0.523(3) 0.2148(14) 0.3361(12) 0.091(9) Uiso 1 1 d .
H2GA H 0.338(2) 0.3270(12) 0.0779(11) 0.060(8) Uiso 1 1 d .

loop_
_atom_site_aniso_label
_atom_site_aniso_U_11
_atom_site_aniso_U_22
_atom_site_aniso_U_33
_atom_site_aniso_U_23
_atom_site_aniso_U_13
_atom_site_aniso_U_12
C1 0.0324(11) 0.0290(11) 0.0193(10) 0.0014(8) 0.0059(8) 0.0055(9)
C2 0.0459(13) 0.0243(10) 0.0255(11) -0.0004(8) 0.0137(10) -0.0024(9)
C3 0.0337(12) 0.0355(12) 0.0267(11) -0.0048(8) 0.0117(9) -0.0113(10)
C4 0.0215(10) 0.0380(12) 0.0239(10) -0.0025(8) 0.0057(8) 0.0004(9)
C5 0.0244(11) 0.0355(11) 0.0230(10) -0.0044(8) -0.0023(8) 0.0068(9)
C6 0.0325(12) 0.0343(11) 0.0250(11) 0.0003(8) -0.0024(9) 0.0156(9)
C7 0.0378(12) 0.0260(10) 0.0306(11) -0.0006(8) 0.0022(9) 0.0067(9)
C8 0.0259(11) 0.0277(10) 0.0234(10) -0.0024(8) -0.0002(8) 0.0005(8)
O9 0.0177(7) 0.0423(8) 0.0186(7) 0.0088(6) 0.0040(6) 0.0068(6)
C9 0.0150(9) 0.0299(10) 0.0158(9) 0.0016(7) 0.0018(7) 0.0024(8)
C10 0.0159(9) 0.0230(9) 0.0208(10) -0.0005(7) 0.0020(8) -0.0006(7)
C11 0.0161(9) 0.0205(9) 0.0222(10) -0.0004(7) 0.0022(8) 0.0004(7)
O12 0.0175(7) 0.0295(7) 0.0171(7) -0.0017(5) 0.0005(5) -0.0017(6)
C12 0.0144(9) 0.0256(9) 0.0147(9) 0.0005(7) -0.0018(7) -0.0012(7)
C13 0.0261(11) 0.0249(10) 0.0269(10) 0.0008(8) 0.0059(8) -0.0023(8)
C14 0.0336(12) 0.0219(10) 0.0377(12) -0.0053(8) 0.0077(10) -0.0013(9)
C15 0.0310(12) 0.0357(12) 0.0318(12) -0.0093(9) 0.0107(9) 0.0003(9)
C16 0.0259(11) 0.0319(11) 0.0228(10) -0.0015(8) 0.0066(8) -0.0025(8)
C17 0.0291(11) 0.0294(11) 0.0257(10) 0.0040(8) 0.0054(9) -0.0030(8)
C18 0.0336(12) 0.0250(11) 0.0353(12) 0.0080(8) 0.0021(9) -0.0047(9)
C19 0.0283(11) 0.0211(10) 0.0343(11) -0.0005(8) -0.0005(9) 0.0003(8)
C20 0.0211(10) 0.0274(10) 0.0245(10) -0.0011(8) 0.0002(8) 0.0004(8)
C21 0.0323(11) 0.0316(11) 0.0264(11) 0.0030(8) 0.0043(9) 0.0023(9)
C22 0.0471(14) 0.0306(11) 0.0370(12) -0.0038(9) 0.0035(11) 0.0059(10)
C23 0.0389(13) 0.0426(13) 0.0322(12) -0.0091(9) 0.0047(10) 0.0128(10)
C24 0.0235(11) 0.0455(13) 0.0278(11) -0.0040(9) 0.0041(9) 0.0029(9)
C25 0.0261(11) 0.0448(12) 0.0199(10) -0.0023(8) 0.0034(8) -0.0090(9)
C26 0.0382(13) 0.0384(12) 0.0246(11) 0.0052(9) 0.0002(9) -0.0169(10)
C27 0.0366(12) 0.0273(10) 0.0283(11) 0.0022(8) -0.0042(9) -0.0077(9)
C28 0.0256(11) 0.0301(11) 0.0215(10) -0.0003(8) -0.0013(8) -0.0005(8)
O29 0.0175(7) 0.0361(7) 0.0166(7) 0.0017(5) -0.0010(5) -0.0005(5)
C29 0.0177(9) 0.0289(10) 0.0138(9) -0.0001(7) -0.0005(7) 0.0002(8)
C30 0.0169(10) 0.0226(9) 0.0242(10) 0.0009(7) 0.0018(8) -0.0006(7)
C31 0.0173(10) 0.0207(9) 0.0203(10) 0.0014(7) 0.0018(8) 0.0004(7)
O32 0.0154(7) 0.0340(7) 0.0220(7) 0.0074(5) 0.0026(6) 0.0021(6)
C32 0.0176(10) 0.0234(9) 0.0168(9) 0.0021(7) 0.0024(7) 0.0007(7)
C33 0.0334(11) 0.0287(11) 0.0206(10) 0.0020(8) 0.0027(8) 0.0022(9)
C34 0.0513(14) 0.0243(10) 0.0276(11) 0.0023(8) 0.0093(10) 0.0017(10)
C35 0.0514(15) 0.0300(11) 0.0295(11) -0.0029(9) 0.0092(10) -0.0126(10)
C36 0.0319(12) 0.0389(12) 0.0260(11) -0.0027(9) 0.0027(9) -0.0101(10)
C37 0.0175(10) 0.0442(12) 0.0214(10) 0.0008(8) -0.0008(8) -0.0010(9)
C38 0.0218(11) 0.0495(13) 0.0239(11) 0.0054(9) 0.0018(9) 0.0106(10)
C39 0.0290(11) 0.0329(11) 0.0250(10) 0.0049(8) 0.0047(9) 0.0118(9)
C40 0.0235(10) 0.0284(10) 0.0200(10) 0.0019(8) 0.0033(8) 0.0033(8)
C1A 0.0228(10) 0.0254(10) 0.0150(9) -0.0008(7) 0.0054(8) 0.0033(8)
C4A 0.0197(10) 0.0283(10) 0.0153(9) -0.0010(7) 0.0038(8) 0.0024(8)
C5A 0.0189(10) 0.0288(10) 0.0155(9) -0.0027(7) 0.0031(8) 0.0048(8)
C8A 0.0207(10) 0.0264(10) 0.0146(9) 0.0009(7) 0.0040(8) 0.0023(8)
C13A 0.0188(9) 0.0216(9) 0.0163(9) -0.0020(7) -0.0004(7) -0.0006(7)
C16A 0.0174(10) 0.0252(9) 0.0170(9) -0.0020(7) -0.0015(7) -0.0038(8)
C17A 0.0187(10) 0.0244(10) 0.0182(9) 0.0017(7) -0.0035(8) -0.0013(8)
C20A 0.0162(9) 0.0235(9) 0.0165(9) 0.0018(7) -0.0032(7) -0.0015(7)
C21A 0.0221(10) 0.0299(10) 0.0151(9) -0.0003(7) -0.0018(8) 0.0024(8)
C24A 0.0199(10) 0.0357(11) 0.0170(9) -0.0022(8) -0.0010(8) 0.0001(8)
C25A 0.0196(10) 0.0337(11) 0.0163(9) 0.0020(7) -0.0013(8) -0.0035(8)
C28A 0.0200(10) 0.0288(10) 0.0165(9) 0.0029(7) -0.0029(8) -0.0040(8)
C33A 0.0263(10) 0.0255(10) 0.0137(9) 0.0018(7) 0.0058(8) -0.0001(8)
C36A 0.0249(10) 0.0295(10) 0.0171(9) -0.0015(7) 0.0058(8) -0.0023(8)
C37A 0.0193(10) 0.0330(11) 0.0148(9) 0.0010(7) 0.0058(8) -0.0005(8)
C40A 0.0175(9) 0.0266(10) 0.0136(9) 0.0009(7) 0.0039(7) 0.0009(8)
O1G 0.0365(9) 0.0455(8) 0.0225(7) 0.0066(6) 0.0077(6) 0.0077(7)
O2G 0.0331(8) 0.0372(8) 0.0219(8) 0.0034(6) 0.0081(6) 0.0041(6)
N3G 0.0476(14) 0.0504(13) 0.0956(18) 0.0050(12) -0.0088(12) 0.0036(11)
C3G 0.0332(13) 0.0350(12) 0.0437(13) -0.0013(10) 0.0018(10) -0.0091(11)
C4G 0.0420(14) 0.0481(13) 0.0397(13) 0.0159(10) 0.0036(11) -0.0067(11)
N5G 0.0614(16) 0.0491(14) 0.0912(18) -0.0101(12) 0.0096(13) 0.0073(12)
C5G 0.0416(15) 0.0402(15) 0.0763(19) -0.0228(14) 0.0191(13) -0.0049(12)
C6G 0.080(2) 0.0472(15) 0.091(2) -0.0239(14) 0.0568(17) -0.0237(14)

loop_
_atom_type_symbol
_atom_type_description
_atom_type_scat_dispersion_real
_atom_type_scat_dispersion_imag
_atom_type_scat_source
C C 0.0033 0.0016 'International Tables Vol C Tables 4.2.6.8 and 6.1.1.4'
H H 0.0000 0.0000 'International Tables Vol C Tables 4.2.6.8 and 6.1.1.4'
N N 0.0061 0.0033 'International Tables Vol C Tables 4.2.6.8 and 6.1.1.4'
O O 0.0106 0.0060 'International Tables Vol C Tables 4.2.6.8 and 6.1.1.4'

loop_
_geom_angle_atom_site_label_1
_geom_angle_atom_site_label_2
_geom_angle_atom_site_label_3
_geom_angle
C1A C1 C2 118.49(18)
C3 C2 C1 120.40(17)
C2 C3 C4 121.06(18)
C4A C4 C3 118.80(17)
C5A C5 C6 118.85(17)
C5 C6 C7 120.72(17)
C6 C7 C8 121.07(17)
C8A C8 C7 117.90(17)
O9 C9 C10 106.80(14)
O9 C9 C8A 111.82(13)
C10 C9 C8A 114.44(14)
O9 C9 C1A 112.57(13)
C10 C9 C1A 109.60(13)
C8A C9 C1A 101.71(14)
C11 C10 C9 173.52(17)
C10 C11 C12 178.46(17)
O12 C12 C11 109.52(13)
O12 C12 C20A 111.00(13)
C11 C12 C20A 113.15(13)
O12 C12 C13A 107.10(13)
C11 C12 C13A 113.59(14)
C20A C12 C13A 102.16(13)
C13A C13 C14 117.96(17)
C15 C14 C13 120.56(17)
C14 C15 C16 121.44(17)
C15 C16 C16A 118.27(17)
C18 C17 C17A 118.46(17)
C19 C18 C17 121.17(16)
C18 C19 C20 120.79(16)
C20A C20 C19 118.26(17)
C21A C21 C22 118.80(18)
C23 C22 C21 120.04(18)
C24 C23 C22 121.31(18)
C23 C24 C24A 118.73(18)
C26 C25 C25A 118.54(18)
C25 C26 C27 121.30(17)
C28 C27 C26 120.45(17)
C28A C28 C27 118.47(18)
O29 C29 C30 105.54(14)
O29 C29 C21A 113.04(13)
C30 C29 C21A 112.75(13)
O29 C29 C28A 112.99(13)
C30 C29 C28A 111.29(13)
C21A C29 C28A 101.44(14)
C31 C30 C29 176.75(18)
C30 C31 C32 173.35(17)
O32 C32 C31 111.22(14)
O32 C32 C40A 107.35(13)
C31 C32 C40A 113.62(14)
O32 C32 C33A 114.12(13)
C31 C32 C33A 108.66(13)
C40A C32 C33A 101.62(13)
C33A C33 C34 118.19(18)
C35 C34 C33 120.66(18)
C34 C35 C36 121.41(18)
C35 C36 C36A 118.30(18)
C37A C37 C38 118.63(17)
C39 C38 C37 121.29(17)
C38 C39 C40 120.83(17)
C40A C40 C39 117.83(17)
C1 C1A C4A 121.21(16)
C1 C1A C9 128.27(16)
C4A C1A C9 110.49(14)
C4 C4A C1A 119.99(16)
C4 C4A C5A 131.32(16)
C1A C4A C5A 108.69(15)
C5 C5A C8A 120.11(16)
C5 C5A C4A 130.91(16)
C8A C5A C4A 108.95(14)
C8 C8A C5A 121.34(15)
C8 C8A C9 128.50(16)
C5A C8A C9 110.11(14)
C13 C13A C16A 121.79(16)
C13 C13A C12 128.06(16)
C16A C13A C12 110.06(14)
C16 C16A C13A 119.97(16)
C16 C16A C17A 131.27(16)
C13A C16A C17A 108.76(15)
C17 C17A C20A 119.98(15)
C17 C17A C16A 131.32(16)
C20A C17A C16A 108.70(14)
C20 C20A C17A 121.34(15)
C20 C20A C12 128.49(16)
C17A C20A C12 110.11(14)
C21 C21A C24A 121.15(16)
C21 C21A C29 128.36(16)
C24A C21A C29 110.45(15)
C24 C24A C21A 119.96(17)
C24 C24A C25A 131.12(17)
C21A C24A C25A 108.90(15)
C25 C25A C28A 120.01(16)
C25 C25A C24A 131.06(17)
C28A C25A C24A 108.90(15)
C28 C28A C25A 121.23(16)
C28 C28A C29 128.45(16)
C25A C28A C29 110.31(15)
C33 C33A C36A 121.54(16)
C33 C33A C32 128.08(16)
C36A C33A C32 110.32(14)
C36 C36A C33A 119.88(16)
C36 C36A C37A 131.26(17)
C33A C36A C37A 108.86(15)
C37 C37A C40A 119.69(16)
C37 C37A C36A 131.76(17)
C40A C37A C36A 108.55(15)
C40 C40A C37A 121.72(16)
C40 C40A C32 127.62(15)
C37A C40A C32 110.62(14)
N3G C3G C4G 179.1(3)
N5G C5G C6G 179.4(3)

loop_
_geom_bond_atom_site_label_1
_geom_bond_atom_site_label_2
_geom_bond_distance
C1 C1A 1.383(2)
C1 C2 1.390(3)
C2 C3 1.389(3)
C3 C4 1.387(3)
C4 C4A 1.385(2)
C5 C5A 1.384(2)
C5 C6 1.383(3)
C6 C7 1.387(3)
C7 C8 1.396(3)
C8 C8A 1.376(2)
O9 C9 1.436(2)
C9 C10 1.474(2)
C9 C8A 1.531(2)
C9 C1A 1.531(2)
C10 C11 1.197(2)
C11 C12 1.472(2)
O12 C12 1.444(2)
C12 C20A 1.521(2)
C12 C13A 1.527(2)
C13 C13A 1.378(2)
C13 C14 1.390(2)
C14 C15 1.385(3)
C15 C16 1.387(2)
C16 C16A 1.386(2)
C17 C18 1.390(2)
C17 C17A 1.394(2)
C18 C19 1.385(3)
C19 C20 1.392(2)
C20 C20A 1.384(2)
C21 C21A 1.377(2)
C21 C22 1.393(3)
C22 C23 1.389(3)
C23 C24 1.384(3)
C24 C24A 1.388(2)
C25 C26 1.384(3)
C25 C25A 1.394(2)
C26 C27 1.388(3)
C27 C28 1.394(3)
C28 C28A 1.381(2)
O29 C29 1.429(2)
C29 C30 1.476(2)
C29 C21A 1.532(2)
C29 C28A 1.536(2)
C30 C31 1.194(2)
C31 C32 1.477(2)
O32 C32 1.428(2)
C32 C40A 1.525(2)
C32 C33A 1.529(2)
C33 C33A 1.383(2)
C33 C34 1.388(3)
C34 C35 1.388(3)
C35 C36 1.387(3)
C36 C36A 1.394(3)
C37 C37A 1.389(2)
C37 C38 1.387(3)
C38 C39 1.379(3)
C39 C40 1.396(2)
C40 C40A 1.381(2)
C1A C4A 1.399(2)
C4A C5A 1.471(2)
C5A C8A 1.404(2)
C13A C16A 1.396(2)
C16A C17A 1.474(2)
C17A C20A 1.401(2)
C21A C24A 1.400(2)
C24A C25A 1.468(2)
C25A C28A 1.401(2)
C33A C36A 1.400(2)
C36A C37A 1.469(2)
C37A C40A 1.401(2)
N3G C3G 1.132(3)
C3G C4G 1.443(3)
N5G C5G 1.143(3)
C5G C6G 1.446(4)

loop_
_geom_hbond_atom_site_label_D
_geom_hbond_atom_site_label_H
_geom_hbond_atom_site_label_A
_geom_hbond_distance_DH
_geom_hbond_distance_HA
_geom_hbond_distance_DA
_geom_hbond_angle_DHA
_geom_hbond_site_symmetry_A
O9 H9 O1G 0.97(2) 1.65(3) 2.6072(18) 173(2) .
O12 H12 O2G 0.94(2) 1.76(2) 2.6927(18) 176(2) .
O29 H29 O12 0.91(2) 1.77(2) 2.6776(18) 176.8(19) 4_566
O32 H32 O9 0.95(2) 1.75(2) 2.6895(19) 167.8(19) .
O1G H1GA O29 0.98(3) 1.84(3) 2.8270(19) 176(2) .
O2G H2GA O32 0.81(2) 1.96(2) 2.7647(19) 169(2) .

loop_
_geom_torsion_atom_site_label_1
_geom_torsion_atom_site_label_2
_geom_torsion_atom_site_label_3
_geom_torsion_atom_site_label_4
_geom_torsion
C1A C1 C2 C3 0.9(3)
C1 C2 C3 C4 0.8(3)
C2 C3 C4 C4A -1.3(3)
C5A C5 C6 C7 0.2(3)
C5 C6 C7 C8 -0.2(3)
C6 C7 C8 C8A -0.4(3)
O9 C9 C10 C11 90.1(16)
C8A C9 C10 C11 -145.6(16)
C1A C9 C10 C11 -32.2(17)
C9 C10 C11 C12 -17(8)
C10 C11 C12 O12 -85(7)
C10 C11 C12 C20A 39(7)
C10 C11 C12 C13A 155(7)
C13A C13 C14 C15 -0.3(3)
C13 C14 C15 C16 0.8(3)
C14 C15 C16 C16A -0.2(3)
C17A C17 C18 C19 0.3(3)
C17 C18 C19 C20 0.0(3)
C18 C19 C20 C20A -0.5(3)
C21A C21 C22 C23 0.1(3)
C21 C22 C23 C24 -0.2(3)
C22 C23 C24 C24A 0.5(3)
C25A C25 C26 C27 -0.8(3)
C25 C26 C27 C28 0.1(3)
C26 C27 C28 C28A 0.6(3)
O29 C29 C30 C31 43(3)
C21A C29 C30 C31 166(3)
C28A C29 C30 C31 -80(3)
C29 C30 C31 C32 44(4)
C30 C31 C32 O32 -105.8(15)
C30 C31 C32 C40A 132.9(15)
C30 C31 C32 C33A 20.6(16)
C33A C33 C34 C35 -1.8(3)
C33 C34 C35 C36 1.0(3)
C34 C35 C36 C36A 0.3(3)
C37A C37 C38 C39 -0.3(3)
C37 C38 C39 C40 -0.1(3)
C38 C39 C40 C40A 0.1(3)
C2 C1 C1A C4A -2.2(2)
C2 C1 C1A C9 179.65(16)
O9 C9 C1A C1 -63.5(2)
C10 C9 C1A C1 55.1(2)
C8A C9 C1A C1 176.64(16)
O9 C9 C1A C4A 118.13(15)
C10 C9 C1A C4A -123.17(15)
C8A C9 C1A C4A -1.68(17)
C3 C4 C4A C1A 0.1(2)
C3 C4 C4A C5A 179.32(17)
C1 C1A C4A C4 1.7(2)
C9 C1A C4A C4 -179.84(15)
C1 C1A C4A C5A -177.69(15)
C9 C1A C4A C5A 0.77(18)
C6 C5 C5A C8A 0.3(3)
C6 C5 C5A C4A 178.52(18)
C4 C4A C5A C5 2.9(3)
C1A C4A C5A C5 -177.81(17)
C4 C4A C5A C8A -178.70(17)
C1A C4A C5A C8A 0.59(19)
C7 C8 C8A C5A 0.9(3)
C7 C8 C8A C9 -176.39(16)
C5 C5A C8A C8 -0.9(3)
C4A C5A C8A C8 -179.46(15)
C5 C5A C8A C9 176.89(15)
C4A C5A C8A C9 -1.72(18)
O9 C9 C8A C8 59.2(2)
C10 C9 C8A C8 -62.4(2)
C1A C9 C8A C8 179.58(17)
O9 C9 C8A C5A -118.30(15)
C10 C9 C8A C5A 120.11(16)
C1A C9 C8A C5A 2.05(17)
C14 C13 C13A C16A -0.6(3)
C14 C13 C13A C12 175.47(16)
O12 C12 C13A C13 -64.4(2)
C11 C12 C13A C13 56.6(2)
C20A C12 C13A C13 178.86(17)
O12 C12 C13A C16A 112.05(15)
C11 C12 C13A C16A -126.89(15)
C20A C12 C13A C16A -4.68(17)
C15 C16 C16A C13A -0.7(3)
C15 C16 C16A C17A -179.69(18)
C13 C13A C16A C16 1.2(3)
C12 C13A C16A C16 -175.55(15)
C13 C13A C16A C17A -179.64(16)
C12 C13A C16A C17A 3.63(19)
C18 C17 C17A C20A 0.1(3)
C18 C17 C17A C16A 178.69(18)
C16 C16A C17A C17 -0.6(3)
C13A C16A C17A C17 -179.61(17)
C16 C16A C17A C20A 178.15(18)
C13A C16A C17A C20A -0.91(19)
C19 C20 C20A C17A 0.9(3)
C19 C20 C20A C12 -175.95(16)
C17 C17A C20A C20 -0.7(3)
C16A C17A C20A C20 -179.59(15)
C17 C17A C20A C12 176.68(15)
C16A C17A C20A C12 -2.19(19)
O12 C12 C20A C20 67.4(2)
C11 C12 C20A C20 -56.2(2)
C13A C12 C20A C20 -178.74(16)
O12 C12 C20A C17A -109.78(16)
C11 C12 C20A C17A 126.61(16)
C13A C12 C20A C17A 4.10(17)
C22 C21 C21A C24A -0.3(3)
C22 C21 C21A C29 -177.70(17)
O29 C29 C21A C21 56.2(2)
C30 C29 C21A C21 -63.4(2)
C28A C29 C21A C21 177.50(17)
O29 C29 C21A C24A -121.38(16)
C30 C29 C21A C24A 119.01(16)
C28A C29 C21A C24A -0.10(17)
C23 C24 C24A C21A -0.6(3)
C23 C24 C24A C25A 177.61(18)
C21 C21A C24A C24 0.6(3)
C29 C21A C24A C24 178.39(15)
C21 C21A C24A C25A -178.02(16)
C29 C21A C24A C25A -0.22(19)
C26 C25 C25A C28A 0.9(3)
C26 C25 C25A C24A -177.15(17)
C24 C24A C25A C25 0.3(3)
C21A C24A C25A C25 178.66(18)
C24 C24A C25A C28A -177.91(18)
C21A C24A C25A C28A 0.48(19)
C27 C28 C28A C25A -0.6(3)
C27 C28 C28A C29 177.99(16)
C25 C25A C28A C28 -0.2(3)
C24A C25A C28A C28 178.25(15)
C25 C25A C28A C29 -178.97(15)
C24A C25A C28A C29 -0.56(19)
O29 C29 C28A C28 -57.0(2)
C30 C29 C28A C28 61.6(2)
C21A C29 C28A C28 -178.29(17)
O29 C29 C28A C25A 121.71(15)
C30 C29 C28A C25A -119.75(16)
C21A C29 C28A C25A 0.41(17)
C34 C33 C33A C36A 1.4(3)
C34 C33 C33A C32 178.52(16)
O32 C32 C33A C33 66.8(2)
C31 C32 C33A C33 -57.9(2)
C40A C32 C33A C33 -178.02(17)
O32 C32 C33A C36A -115.80(16)
C31 C32 C33A C36A 119.47(16)
C40A C32 C33A C36A -0.61(17)
C35 C36 C36A C33A -0.8(3)
C35 C36 C36A C37A -179.62(18)
C33 C33A C36A C36 -0.1(3)
C32 C33A C36A C36 -177.68(15)
C33 C33A C36A C37A 179.01(15)
C32 C33A C36A C37A 1.40(19)
C38 C37 C37A C40A 0.5(3)
C38 C37 C37A C36A -178.86(17)
C36 C36A C37A C37 -3.3(3)
C33A C36A C37A C37 177.77(18)
C36 C36A C37A C40A 177.26(18)
C33A C36A C37A C40A -1.68(19)
C39 C40 C40A C37A 0.2(2)
C39 C40 C40A C32 177.50(16)
C37 C37A C40A C40 -0.5(2)
C36A C37A C40A C40 179.02(15)
C37 C37A C40A C32 -178.24(15)
C36A C37A C40A C32 1.29(18)
O32 C32 C40A C40 -57.9(2)
C31 C32 C40A C40 65.5(2)
C33A C32 C40A C40 -178.01(16)
O32 C32 C40A C37A 119.65(15)
C31 C32 C40A C37A -116.96(16)
C33A C32 C40A C37A -0.44(17)

loop_
_cod_related_entry_id
_cod_related_entry_database
_cod_related_entry_code
1 ChemSpider 30653000
